data_7118966
loop_
_publ_author_name
'Dhananjay Dey'
'Subhrajyoti Bhandary'
'Abhishek Sirohiwal'
'Venkatesha R. Hathwar'
'Deepak Chopra'

_publ_section_title
;
 'Conformational lock' via unusual intramolecular C-F^...^O[double bond,
 length as m-dash]C and C-H^...^Cl-C parallel dipoles observed in in situ
 cryocrystallized liquids
;
_journal_name_full Chem.Commun.
_journal_page_first 7225
_journal_volume 52
_journal_year 2016
_chemical_formula_sum 'C7 H5 Cl O'
_chemical_formula_weight 140.56
_chemical_melting_point 273.5
_space_group_crystal_system monoclinic
_space_group_IT_number 14
_space_group_name_Hall '-P 2yn'
_space_group_name_H-M_alt 'P 1 21/n 1'
_symmetry_space_group_name_Hall '-P 2yn'
_symmetry_space_group_name_H-M 'P 1 21/n 1'
_atom_sites_solution_hydrogens geom
_audit_creation_method SHELXL-2014/7
_audit_update_record
;
2016-04-14 deposited with the CCDC.
2016-04-18 downloaded from the CCDC.
;
_cell_angle_alpha 90
_cell_angle_beta 93.566(3)
_cell_angle_gamma 90
_cell_formula_units_Z 4
_cell_length_a 7.4704(5)
_cell_length_b 3.9581(2)
_cell_length_c 22.3439(12)
_cell_measurement_reflns_used 4203
_cell_measurement_temperature 200(2)
_cell_measurement_theta_max 30.39
_cell_measurement_theta_min 2.83
_cell_volume 659.40(7)
_computing_cell_refinement 'Bruker SAINT'
_computing_data_collection 'Bruker APEX2'
_computing_data_reduction 'Bruker SAINT'
_computing_molecular_graphics 'PLATON (Spek, 2009) and Mercury (Macrae <i>et al.</i>, 2008)'
_computing_publication_material 'WINGX (Farrugia, 2014) and PLATON'
_computing_structure_refinement 'SHELXL-2014/7 (Sheldrick, 2014)'
_computing_structure_solution 'SIR2014 (Burla <i>et al.</i>, 2014)'
_diffrn_ambient_temperature 200(2)
_diffrn_measured_fraction_theta_full 0.936
_diffrn_measured_fraction_theta_max 0.910
_diffrn_measurement_device_type 'Bruker APEX-II CCD'
_diffrn_measurement_method '\w scans'
_diffrn_radiation_type MoK\a
_diffrn_radiation_wavelength 0.71073
_diffrn_reflns_av_R_equivalents 0.0126
_diffrn_reflns_av_unetI/netI 0.0105
_diffrn_reflns_Laue_measured_fraction_full 0.936
_diffrn_reflns_Laue_measured_fraction_max 0.910
_diffrn_reflns_limit_h_max 10
_diffrn_reflns_limit_h_min -5
_diffrn_reflns_limit_k_max 4
_diffrn_reflns_limit_k_min -5
_diffrn_reflns_limit_l_max 24
_diffrn_reflns_limit_l_min -26
_diffrn_reflns_number 7678
_diffrn_reflns_point_group_measured_fraction_full 0.936
_diffrn_reflns_point_group_measured_fraction_max 0.910
_diffrn_reflns_theta_full 25.242
_diffrn_reflns_theta_max 28.695
_diffrn_reflns_theta_min 2.826
_exptl_absorpt_coefficient_mu 0.482
_exptl_absorpt_correction_type multi-scan
_exptl_absorpt_process_details SADABS
_exptl_crystal_colour colourless
_exptl_crystal_density_diffrn 1.416
_exptl_crystal_description block
_exptl_crystal_F_000 288
_exptl_crystal_size_max 0.300
_exptl_crystal_size_mid 0.300
_exptl_crystal_size_min 0.300
_exptl_transmission_factor_max 0.856
_exptl_transmission_factor_min 0.856
_refine_diff_density_max 0.328
_refine_diff_density_min -0.235
_refine_diff_density_rms 0.051
_refine_ls_extinction_coef .
_refine_ls_extinction_method none
_refine_ls_goodness_of_fit_ref 1.112
_refine_ls_hydrogen_treatment constr
_refine_ls_matrix_type full
_refine_ls_number_parameters 82
_refine_ls_number_reflns 1555
_refine_ls_number_restraints 0
_refine_ls_restrained_S_all 1.112
_refine_ls_R_factor_all 0.0559
_refine_ls_R_factor_gt 0.0514
_refine_ls_shift/su_max 0.000
_refine_ls_shift/su_mean 0.000
_refine_ls_structure_factor_coef Fsqd
_refine_ls_weighting_details 'w=1/[\s^2^(Fo^2^)+(0.0691P)^2^+0.4288P] where P=(Fo^2^+2Fc^2^)/3'
_refine_ls_weighting_scheme calc
_refine_ls_wR_factor_gt 0.1507
_refine_ls_wR_factor_ref 0.1544
_reflns_Friedel_coverage 0.000
_reflns_Friedel_fraction_full .
_reflns_Friedel_fraction_max .
_reflns_number_gt 1398
_reflns_number_total 1555
_reflns_threshold_expression 'I > 2\s(I)'
_cod_data_source_file c6cc02535h2.cif
_cod_data_source_block bc
_cod_database_code 7118966
_shelx_shelxl_version_number 2014/7
_shelx_space_group_comment
;
The symmetry employed for this shelxl refinement is uniquely defined
by the following loop, which should always be used as a source of
symmetry information in preference to the above space-group names.
They are only intended as comments.
;
_shelx_estimated_absorpt_t_min 0.869
_shelx_estimated_absorpt_t_max 0.869

loop_
_space_group_symop_operation_xyz
'x, y, z'
'-x+1/2, y+1/2, -z+1/2'
'-x, -y, -z'
'x-1/2, -y-1/2, z-1/2'

loop_
_atom_site_label
_atom_site_type_symbol
_atom_site_fract_x
_atom_site_fract_y
_atom_site_fract_z
_atom_site_U_iso_or_equiv
_atom_site_adp_type
_atom_site_occupancy
_atom_site_site_symmetry_order
_atom_site_calc_flag
_atom_site_refinement_flags_posn
_atom_site_refinement_flags_adp
_atom_site_refinement_flags_occupancy
_atom_site_disorder_assembly
_atom_site_disorder_group
Cl1 Cl 0.17545(9) 0.48504(19) 0.44790(3) 0.0662(3) Uani 1 1 d . . . . .
O1 O 0.1158(2) 0.4075(7) 0.33536(10) 0.0746(7) Uani 1 1 d . . . . .
C7 C 0.2265(3) 0.3579(6) 0.37415(10) 0.0434(5) Uani 1 1 d . . . . .
C1 C 0.4033(2) 0.2018(5) 0.36839(9) 0.0348(4) Uani 1 1 d . . . . .
C2 C 0.4396(3) 0.0884(6) 0.31189(10) 0.0408(5) Uani 1 1 d . . . . .
H2 H 0.3518 0.1112 0.2795 0.049 Uiso 1 1 calc R U . . .
C3 C 0.6037(3) -0.0582(6) 0.30239(12) 0.0507(6) Uani 1 1 d . . . . .
H3 H 0.6287 -0.1360 0.2636 0.061 Uiso 1 1 calc R U . . .
C4 C 0.7303(3) -0.0909(6) 0.34936(13) 0.0555(7) Uani 1 1 d . . . . .
H4 H 0.8427 -0.1925 0.3430 0.067 Uiso 1 1 calc R U . . .
C6 C 0.5316(3) 0.1676(6) 0.41576(11) 0.0460(5) Uani 1 1 d . . . . .
H6 H 0.5070 0.2431 0.4548 0.055 Uiso 1 1 calc R U . . .
C5 C 0.6950(3) 0.0231(7) 0.40567(14) 0.0581(7) Uani 1 1 d . . . . .
H5 H 0.7838 0.0020 0.4378 0.070 Uiso 1 1 calc R U . . .

loop_
_atom_site_aniso_label
_atom_site_aniso_U_11
_atom_site_aniso_U_22
_atom_site_aniso_U_33
_atom_site_aniso_U_23
_atom_site_aniso_U_13
_atom_site_aniso_U_12
Cl1 0.0680(5) 0.0753(5) 0.0581(5) -0.0126(3) 0.0255(3) 0.0079(3)
O1 0.0451(9) 0.1164(18) 0.0620(13) 0.0013(12) 0.0007(8) 0.0259(11)
C7 0.0391(10) 0.0495(12) 0.0425(13) 0.0019(9) 0.0087(8) 0.0035(8)
C1 0.0326(8) 0.0324(9) 0.0397(12) 0.0034(7) 0.0050(7) -0.0019(7)
C2 0.0412(10) 0.0429(11) 0.0388(12) 0.0001(8) 0.0052(8) -0.0003(8)
C3 0.0520(12) 0.0454(12) 0.0568(16) -0.0021(10) 0.0194(11) 0.0025(10)
C4 0.0387(10) 0.0456(12) 0.084(2) 0.0057(12) 0.0136(11) 0.0083(9)
C6 0.0473(11) 0.0481(12) 0.0421(13) 0.0016(9) -0.0021(9) 0.0016(9)
C5 0.0432(12) 0.0573(15) 0.072(2) 0.0091(12) -0.0119(12) 0.0035(10)

loop_
_atom_type_symbol
_atom_type_description
_atom_type_scat_dispersion_real
_atom_type_scat_dispersion_imag
_atom_type_scat_source
C C 0.0033 0.0016 'International Tables Vol C Tables 4.2.6.8 and 6.1.1.4'
H H 0.0000 0.0000 'International Tables Vol C Tables 4.2.6.8 and 6.1.1.4'
O O 0.0106 0.0060 'International Tables Vol C Tables 4.2.6.8 and 6.1.1.4'
Cl Cl 0.1484 0.1585 'International Tables Vol C Tables 4.2.6.8 and 6.1.1.4'

loop_
_geom_angle_atom_site_label_1
_geom_angle_atom_site_label_2
_geom_angle_atom_site_label_3
_geom_angle
_geom_angle_site_symmetry_1
_geom_angle_site_symmetry_3
O1 C7 C1 126.8(2) . .
O1 C7 Cl1 116.85(18) . .
C1 C7 Cl1 116.32(15) . .
C2 C1 C6 119.94(19) . .
C2 C1 C7 116.37(17) . .
C6 C1 C7 123.69(19) . .
C1 C2 C3 120.1(2) . .
C1 C2 H2 119.9 . .
C3 C2 H2 119.9 . .
C4 C3 C2 119.8(2) . .
C4 C3 H3 120.1 . .
C2 C3 H3 120.1 . .
C3 C4 C5 120.3(2) . .
C3 C4 H4 119.8 . .
C5 C4 H4 119.8 . .
C5 C6 C1 119.4(2) . .
C5 C6 H6 120.3 . .
C1 C6 H6 120.3 . .
C4 C5 C6 120.5(2) . .
C4 C5 H5 119.8 . .
C6 C5 H5 119.8 . .

loop_
_geom_bond_atom_site_label_1
_geom_bond_atom_site_label_2
_geom_bond_distance
_geom_bond_site_symmetry_2
Cl1 C7 1.787(2) .
O1 C7 1.177(3) .
C7 C1 1.471(3) .
C1 C2 1.383(3) .
C1 C6 1.389(3) .
C2 C3 1.385(3) .
C2 H2 0.9500 .
C3 C4 1.374(4) .
C3 H3 0.9500 .
C4 C5 1.378(4) .
C4 H4 0.9500 .
C6 C5 1.379(3) .
C6 H6 0.9500 .
C5 H5 0.9500 .

loop_
_geom_torsion_atom_site_label_1
_geom_torsion_atom_site_label_2
_geom_torsion_atom_site_label_3
_geom_torsion_atom_site_label_4
_geom_torsion
_geom_torsion_site_symmetry_1
_geom_torsion_site_symmetry_2
_geom_torsion_site_symmetry_3
_geom_torsion_site_symmetry_4
O1 C7 C1 C2 -3.1(4) . . . .
Cl1 C7 C1 C2 176.96(16) . . . .
O1 C7 C1 C6 176.4(3) . . . .
Cl1 C7 C1 C6 -3.6(3) . . . .
C6 C1 C2 C3 -0.2(3) . . . .
C7 C1 C2 C3 179.3(2) . . . .
C1 C2 C3 C4 0.1(3) . . . .
C2 C3 C4 C5 -0.3(4) . . . .
C2 C1 C6 C5 0.6(3) . . . .
C7 C1 C6 C5 -178.8(2) . . . .
C3 C4 C5 C6 0.7(4) . . . .
C1 C6 C5 C4 -0.9(4) . . . .
